data_4063301
loop_
_publ_author_name
'Md. Munkir Hossain'
'Hsiu-Mei Lin'
'Jun Zhu'
'Zhenyang Lin'
'Shin-Guang Shyu'

_publ_section_title
;
 Activation of the S-S Bonds of Alkyl Disulfides RSSR (R \\db Me, Et,
 Pr, Bun) by Heterodinuclear Phosphido-Bridged CpW(CO)2(\m-PPh2)Mo(CO)5
;
_journal_issue 2
_journal_name_full Organometallics
_journal_page_first 440
_journal_page_last 446
_journal_paper_doi 10.1021/om050689m
_journal_volume 25
_journal_year 2006
_chemical_compound_source 'synthesis as described'
_chemical_formula_moiety 'C38 H40 Mo1 O3 P2 S3 W1'
_chemical_formula_sum 'C38 H40 Mo O3 P2 S3 W'
_chemical_formula_weight 982.61
_space_group_IT_number 2
_space_group_name_Hall '-P 1'
_space_group_name_H-M_alt 'P -1'
_symmetry_cell_setting triclinic
_symmetry_Int_Tables_number 2
_symmetry_space_group_name_Hall '-P 1'
_symmetry_space_group_name_H-M 'P -1'
_atom_sites_solution_hydrogens geom
_atom_sites_solution_primary direct
_atom_sites_solution_secondary difmap
_audit_conform_dict_location ftp://ftp.iucr.org/pub/cif_core.dic
_audit_conform_dict_name cif_core.dic
_audit_conform_dict_version 2.2
_audit_creation_date 2004-08-16T11:43:18-00:00
_audit_creation_method 'WinGX routine CIF_UPDATE'
_cell_angle_alpha 104.70(2)
_cell_angle_beta 90.86(2)
_cell_angle_gamma 106.21(2)
_cell_formula_units_Z 2
_cell_length_a 9.598(2)
_cell_length_b 12.536(4)
_cell_length_c 17.096(5)
_cell_measurement_reflns_used 0
_cell_measurement_temperature 293(2)
_cell_measurement_theta_max 0
_cell_measurement_theta_min 0
_cell_measurement_wavelength 0.71073
_cell_volume 1902.3(9)
_computing_cell_refinement 'CAD4 Express (Enraf Nonius, 1994)'
_computing_data_collection 'CAD4 Express (Enraf Nonius, 1994)'
_computing_data_reduction 'XCAD4 (Harms & Wocadlo, 1995)'
_computing_molecular_graphics 'Ortep-3 for Windows (Farrugia, 1997)'
_computing_publication_material 'WinGX publication routines (Farrugia, 1999)'
_computing_structure_refinement 'SHELXL-97 (Sheldrick, 1997)'
_computing_structure_solution 'SHELXS-97 (Sheldrick, 1997)'
_diffrn_ambient_temperature 293(2)
_diffrn_detector 'scintillation LiI'
_diffrn_detector_dtime 1.195
_diffrn_measured_fraction_theta_full 1
_diffrn_measured_fraction_theta_max 1
_diffrn_measurement_device '\k-geometry diffractometer'
_diffrn_measurement_device_type 'Enraf Nonius TurboCAD4'
_diffrn_measurement_method 'non-profiled omega/2theta scans'
_diffrn_orient_matrix_type
;
  x-axis points to radiation source
  the matrix is specified in reciprocal space
;
_diffrn_orient_matrix_UB_11 0.105341
_diffrn_orient_matrix_UB_12 0.02003
_diffrn_orient_matrix_UB_13 -0.010041
_diffrn_orient_matrix_UB_21 -0.014076
_diffrn_orient_matrix_UB_22 -0.081244
_diffrn_orient_matrix_UB_23 -0.032705
_diffrn_orient_matrix_UB_31 -0.024087
_diffrn_orient_matrix_UB_32 0.020897
_diffrn_orient_matrix_UB_33 -0.05018
_diffrn_radiation_monochromator graphite
_diffrn_radiation_probe x-ray
_diffrn_radiation_type MoK\a
_diffrn_radiation_wavelength 0.71073
_diffrn_reflns_av_R_equivalents 0.0247
_diffrn_reflns_av_unetI/netI 0.0636
_diffrn_reflns_limit_h_max 0
_diffrn_reflns_limit_h_min -11
_diffrn_reflns_limit_k_max 14
_diffrn_reflns_limit_k_min -14
_diffrn_reflns_limit_l_max 20
_diffrn_reflns_limit_l_min -20
_diffrn_reflns_number 7126
_diffrn_reflns_theta_full 24.97
_diffrn_reflns_theta_max 24.97
_diffrn_reflns_theta_min 1.24
_diffrn_source 'Enraf Nonius FR590'
_diffrn_standards_decay_% 3
_diffrn_standards_interval_time 60
_diffrn_standards_number 3
_exptl_absorpt_coefficient_mu 3.635
_exptl_absorpt_correction_T_max 0.4159
_exptl_absorpt_correction_T_min 0.3539
_exptl_absorpt_correction_type psi-scan
_exptl_absorpt_process_details
;
North A.C.T., Phillips D.C. & Mathews F.S. (1968) Acta. Cryst. A24, 351
        Number of psi-scan sets used was   5
        Theta correction was applied.
        Averaged transmission function was used.
        No Fourier smoothing was applied.
;
_exptl_crystal_colour purple
_exptl_crystal_density_diffrn 1.715
_exptl_crystal_density_method 'not measured'
_exptl_crystal_description prism
_exptl_crystal_F_000 972
_exptl_crystal_size_max 0.31
_exptl_crystal_size_mid 0.27
_exptl_crystal_size_min 0.24
_refine_diff_density_max 1.511
_refine_diff_density_min -1.647
_refine_diff_density_rms 0.137
_refine_ls_extinction_method none
_refine_ls_goodness_of_fit_ref 1.023
_refine_ls_hydrogen_treatment mixed
_refine_ls_matrix_type full
_refine_ls_number_parameters 433
_refine_ls_number_reflns 6683
_refine_ls_number_restraints 0
_refine_ls_restrained_S_all 1.023
_refine_ls_R_factor_all 0.0713
_refine_ls_R_factor_gt 0.0362
_refine_ls_shift/su_max 0.013
_refine_ls_shift/su_mean 0
_refine_ls_structure_factor_coef Fsqd
_refine_ls_weighting_details 'calc w=1/[\s^2^(Fo^2^)+(0.0488P)^2^+0.0000P] where P=(Fo^2^+2Fc^2^)/3'
_refine_ls_weighting_scheme calc
_refine_ls_wR_factor_gt 0.0869
_refine_ls_wR_factor_ref 0.0991
_reflns_number_gt 4807
_reflns_number_total 6683
_reflns_threshold_expression >2sigma(I)
_cod_database_code 4063301

loop_
_symmetry_equiv_pos_as_xyz
'x, y, z'
'-x, -y, -z'

loop_
_atom_site_label
_atom_site_type_symbol
_atom_site_fract_x
_atom_site_fract_y
_atom_site_fract_z
_atom_site_U_iso_or_equiv
_atom_site_adp_type
_atom_site_occupancy
_atom_site_symmetry_multiplicity
_atom_site_calc_flag
_atom_site_refinement_flags
W1 W 0.54506(3) 0.07731(2) 0.304578(16) 0.03067(10) Uani 1 1 d .
Mo1 Mo 0.32590(6) 0.15657(5) 0.25028(3) 0.02856(15) Uani 1 1 d .
S1 S 0.5799(2) 0.27918(14) 0.30676(11) 0.0384(4) Uani 1 1 d .
S2 S 0.50482(19) 0.07509(14) 0.15876(10) 0.0317(4) Uani 1 1 d .
S3 S 0.0833(2) 0.32712(18) 0.21580(13) 0.0486(5) Uani 1 1 d .
P1 P 0.2996(2) -0.03929(14) 0.26096(10) 0.0303(4) Uani 1 1 d .
P2 P 0.2973(2) 0.31786(14) 0.19897(11) 0.0321(4) Uani 1 1 d .
O1 O 0.3992(7) 0.1331(5) 0.4669(3) 0.0618(17) Uani 1 1 d .
O2 O 0.1791(8) 0.2487(5) 0.4029(4) 0.0701(19) Uani 1 1 d .
O3 O 0.0238(6) 0.0216(5) 0.1515(4) 0.0697(19) Uani 1 1 d .
C1 C 0.4509(9) 0.1151(6) 0.4062(4) 0.0430(19) Uani 1 1 d .
C2 C 0.2315(9) 0.2127(6) 0.3442(5) 0.0425(18) Uani 1 1 d .
C3 C 0.1328(8) 0.0710(6) 0.1873(5) 0.0408(18) Uani 1 1 d .
C4 C 0.5900(10) 0.3763(7) 0.4069(5) 0.057(2) Uani 1 1 d .
H4A H 0.5507 0.4381 0.4024 0.068 Uiso 1 1 calc R
H4B H 0.5308 0.3346 0.4412 0.068 Uiso 1 1 calc R
C5 C 0.7444(13) 0.4272(10) 0.4458(6) 0.102(4) Uani 1 1 d .
H5A H 0.7454 0.4775 0.4987 0.154 Uiso 1 1 calc R
H5B H 0.8029 0.4702 0.4127 0.154 Uiso 1 1 calc R
H5C H 0.7833 0.3663 0.4509 0.154 Uiso 1 1 calc R
C6 C 0.6456(9) 0.1788(6) 0.1231(5) 0.053(2) Uani 1 1 d .
H6A H 0.6 0.2215 0.0962 0.063 Uiso 1 1 calc R
H6B H 0.7089 0.2333 0.1693 0.063 Uiso 1 1 calc R
C7 C 0.7340(10) 0.1218(8) 0.0661(6) 0.062(3) Uani 1 1 d .
H7A H 0.8067 0.1791 0.049 0.093 Uiso 1 1 calc R
H7B H 0.6721 0.0691 0.0196 0.093 Uiso 1 1 calc R
H7C H 0.7806 0.0804 0.0928 0.093 Uiso 1 1 calc R
C8 C 0.0704(10) 0.4473(8) 0.1761(5) 0.058(2) Uani 1 1 d .
H8A H 0.1569 0.5125 0.1952 0.069 Uiso 1 1 calc R
H8B H 0.0628 0.4242 0.1172 0.069 Uiso 1 1 calc R
C9 C -0.0625(10) 0.4803(8) 0.2053(7) 0.071(3) Uani 1 1 d .
H9A H -0.0712 0.5432 0.185 0.107 Uiso 1 1 calc R
H9B H -0.0537 0.5035 0.2636 0.107 Uiso 1 1 calc R
H9C H -0.1475 0.4155 0.1859 0.107 Uiso 1 1 calc R
C11 C 0.7948(9) 0.1053(8) 0.3286(8) 0.072(3) Uani 1 1 d .
H11A H 0.8729 0.1746 0.3278 0.086 Uiso 1 1 calc R
C12 C 0.7431(10) 0.0079(9) 0.2648(6) 0.065(3) Uani 1 1 d .
H12A H 0.7775 -0.0025 0.2104 0.077 Uiso 1 1 calc R
C13 C 0.6418(10) -0.0757(7) 0.2908(5) 0.055(2) Uani 1 1 d .
H13A H 0.5955 -0.1553 0.2589 0.066 Uiso 1 1 calc R
C14 C 0.6270(11) -0.0296(8) 0.3730(5) 0.062(2) Uani 1 1 d .
H14A H 0.5725 -0.0719 0.4092 0.074 Uiso 1 1 calc R
C15 C 0.7260(11) 0.0832(8) 0.3966(6) 0.066(3) Uani 1 1 d .
H15A H 0.7493 0.1336 0.4521 0.08 Uiso 1 1 calc R
C21 C 0.1820(7) -0.1056(6) 0.3293(4) 0.0319(15) Uani 1 1 d .
C22 C 0.0751(9) -0.0633(6) 0.3657(5) 0.047(2) Uani 1 1 d .
H22A H 0.0618 0.0039 0.3576 0.057 Uiso 1 1 calc R
C23 C -0.0132(10) -0.1202(7) 0.4146(5) 0.060(2) Uani 1 1 d .
H23A H -0.0852 -0.0903 0.4389 0.072 Uiso 1 1 calc R
C24 C 0.0024(10) -0.2179(8) 0.4281(5) 0.058(2) Uani 1 1 d .
H24A H -0.0589 -0.2557 0.4605 0.07 Uiso 1 1 calc R
C25 C 0.1101(10) -0.2603(7) 0.3932(5) 0.055(2) Uani 1 1 d .
H25A H 0.123 -0.3269 0.4027 0.066 Uiso 1 1 calc R
C26 C 0.2001(9) -0.2056(6) 0.3438(5) 0.0468(19) Uani 1 1 d .
H26A H 0.2726 -0.2355 0.3202 0.056 Uiso 1 1 calc R
C31 C 0.2496(7) -0.1619(5) 0.1695(4) 0.0304(15) Uani 1 1 d .
C32 C 0.1048(8) -0.2163(6) 0.1422(5) 0.0436(18) Uani 1 1 d .
H32A H 0.0334 -0.1884 0.1691 0.052 Uiso 1 1 calc R
C33 C 0.0637(9) -0.3118(7) 0.0753(5) 0.0473(19) Uani 1 1 d .
H33A H -0.0343 -0.3467 0.0573 0.057 Uiso 1 1 calc R
C34 C 0.1690(9) -0.3554(6) 0.0352(5) 0.047(2) Uani 1 1 d .
H34A H 0.1417 -0.4202 -0.0091 0.057 Uiso 1 1 calc R
C35 C 0.3128(8) -0.3025(6) 0.0611(4) 0.0386(17) Uani 1 1 d .
H35A H 0.384 -0.331 0.0344 0.046 Uiso 1 1 calc R
C36 C 0.3525(8) -0.2054(6) 0.1277(4) 0.0363(16) Uani 1 1 d .
H36A H 0.4508 -0.1691 0.1445 0.044 Uiso 1 1 calc R
C41 C 0.4157(8) 0.4609(5) 0.2531(4) 0.0360(17) Uani 1 1 d .
C42 C 0.5545(9) 0.5012(6) 0.2341(5) 0.0444(19) Uani 1 1 d .
H42A H 0.5872 0.4584 0.1893 0.053 Uiso 1 1 calc R
C43 C 0.6479(9) 0.6045(7) 0.2802(5) 0.054(2) Uani 1 1 d .
H43A H 0.7417 0.6313 0.2657 0.064 Uiso 1 1 calc R
C44 C 0.6017(10) 0.6673(7) 0.3474(5) 0.056(2) Uani 1 1 d .
H44A H 0.665 0.7359 0.379 0.068 Uiso 1 1 calc R
C45 C 0.4629(11) 0.6292(7) 0.3677(5) 0.057(2) Uani 1 1 d .
H45A H 0.4314 0.6719 0.413 0.068 Uiso 1 1 calc R
C46 C 0.3698(9) 0.5272(6) 0.3209(4) 0.0471(19) Uani 1 1 d .
H46A H 0.2751 0.5019 0.3345 0.057 Uiso 1 1 calc R
C51 C 0.3172(9) 0.3140(6) 0.0910(4) 0.0380(17) Uani 1 1 d .
C52 C 0.3376(8) 0.4074(6) 0.0612(4) 0.0428(18) Uani 1 1 d .
H52A H 0.353 0.4801 0.0969 0.051 Uiso 1 1 calc R
C53 C 0.3359(9) 0.3962(7) -0.0214(5) 0.049(2) Uani 1 1 d .
H53A H 0.3541 0.4613 -0.0407 0.058 Uiso 1 1 calc R
C54 C 0.3072(10) 0.2885(8) -0.0749(5) 0.056(2) Uani 1 1 d .
H54A H 0.3071 0.2806 -0.1305 0.067 Uiso 1 1 calc R
C55 C 0.2788(11) 0.1932(7) -0.0459(5) 0.062(3) Uani 1 1 d .
H55A H 0.256 0.1203 -0.0823 0.075 Uiso 1 1 calc R
C56 C 0.2836(10) 0.2035(6) 0.0365(4) 0.050(2) Uani 1 1 d .
H56A H 0.2648 0.1383 0.0557 0.06 Uiso 1 1 calc R

loop_
_atom_site_aniso_label
_atom_site_aniso_U_11
_atom_site_aniso_U_22
_atom_site_aniso_U_33
_atom_site_aniso_U_23
_atom_site_aniso_U_13
_atom_site_aniso_U_12
W1 0.03954(17) 0.02539(15) 0.02530(15) 0.00726(10) -0.00218(11) 0.00655(11)
Mo1 0.0373(3) 0.0225(3) 0.0258(3) 0.0069(2) 0.0047(3) 0.0082(3)
S1 0.0509(11) 0.0242(9) 0.0348(10) 0.0064(7) -0.0034(8) 0.0043(8)
S2 0.0401(10) 0.0286(8) 0.0257(8) 0.0089(7) 0.0049(7) 0.0072(7)
S3 0.0458(12) 0.0449(11) 0.0600(13) 0.0171(10) 0.0085(10) 0.0178(10)
P1 0.0386(10) 0.0236(8) 0.0281(9) 0.0075(7) 0.0063(8) 0.0072(8)
P2 0.0441(11) 0.0240(9) 0.0291(9) 0.0072(7) 0.0064(8) 0.0110(8)
O1 0.105(5) 0.057(4) 0.024(3) 0.008(3) 0.018(3) 0.027(4)
O2 0.099(5) 0.069(4) 0.050(4) 0.012(3) 0.041(4) 0.039(4)
O3 0.046(4) 0.053(4) 0.102(5) 0.020(4) -0.018(4) 0.003(3)
C1 0.066(5) 0.030(4) 0.031(4) 0.010(3) 0.000(4) 0.010(4)
C2 0.057(5) 0.037(4) 0.039(4) 0.014(3) 0.013(4) 0.019(4)
C3 0.039(4) 0.028(4) 0.058(5) 0.013(3) 0.002(4) 0.012(3)
C4 0.089(7) 0.035(4) 0.034(4) 0.002(3) -0.008(4) 0.005(4)
C5 0.122(11) 0.096(9) 0.058(7) -0.004(6) -0.027(7) 0.007(8)
C6 0.068(6) 0.034(4) 0.059(5) 0.021(4) 0.025(5) 0.009(4)
C7 0.060(6) 0.063(6) 0.083(7) 0.046(5) 0.037(5) 0.023(5)
C8 0.070(6) 0.060(6) 0.054(5) 0.025(4) 0.007(5) 0.028(5)
C9 0.069(6) 0.055(6) 0.101(8) 0.023(5) 0.022(6) 0.034(5)
C11 0.033(5) 0.057(6) 0.127(10) 0.037(6) -0.012(6) 0.006(4)
C12 0.065(6) 0.100(8) 0.054(6) 0.034(6) 0.008(5) 0.051(6)
C13 0.069(6) 0.039(4) 0.058(5) 0.004(4) -0.017(5) 0.025(4)
C14 0.078(7) 0.072(6) 0.056(6) 0.034(5) 0.007(5) 0.039(5)
C15 0.078(7) 0.067(6) 0.046(5) -0.009(5) -0.034(5) 0.031(5)
C21 0.029(4) 0.033(4) 0.028(3) 0.003(3) 0.002(3) 0.006(3)
C22 0.051(5) 0.035(4) 0.055(5) 0.009(4) 0.015(4) 0.011(4)
C23 0.054(5) 0.052(5) 0.056(5) 0.006(4) 0.024(4) -0.006(4)
C24 0.057(6) 0.059(6) 0.038(5) 0.020(4) 0.010(4) -0.019(4)
C25 0.073(6) 0.051(5) 0.046(5) 0.032(4) 0.013(4) 0.008(4)
C26 0.054(5) 0.042(4) 0.049(5) 0.018(4) 0.012(4) 0.016(4)
C31 0.038(4) 0.025(3) 0.029(4) 0.010(3) 0.008(3) 0.010(3)
C32 0.041(4) 0.036(4) 0.050(5) 0.004(3) 0.007(4) 0.011(3)
C33 0.042(5) 0.045(5) 0.048(5) 0.008(4) -0.011(4) 0.006(4)
C34 0.057(5) 0.035(4) 0.038(4) -0.006(3) -0.006(4) 0.010(4)
C35 0.047(5) 0.031(4) 0.038(4) 0.006(3) 0.006(3) 0.015(3)
C36 0.032(4) 0.031(4) 0.043(4) 0.007(3) 0.002(3) 0.008(3)
C41 0.053(5) 0.019(3) 0.033(4) 0.006(3) -0.005(3) 0.008(3)
C42 0.051(5) 0.036(4) 0.047(5) 0.014(4) 0.008(4) 0.012(4)
C43 0.049(5) 0.039(5) 0.073(6) 0.023(4) -0.001(4) 0.006(4)
C44 0.070(6) 0.030(4) 0.060(6) -0.001(4) -0.013(5) 0.012(4)
C45 0.083(7) 0.037(4) 0.046(5) -0.005(4) -0.003(5) 0.028(5)
C46 0.062(5) 0.041(4) 0.039(4) 0.007(4) 0.006(4) 0.019(4)
C51 0.072(5) 0.026(3) 0.020(3) 0.001(3) -0.001(3) 0.026(4)
C52 0.050(5) 0.038(4) 0.041(4) 0.008(3) 0.001(4) 0.015(4)
C53 0.051(5) 0.060(5) 0.045(5) 0.026(4) 0.012(4) 0.021(4)
C54 0.076(6) 0.066(6) 0.027(4) 0.006(4) 0.002(4) 0.029(5)
C55 0.104(8) 0.039(5) 0.032(4) -0.010(4) 0.006(5) 0.018(5)
C56 0.080(6) 0.034(4) 0.034(4) 0.009(3) 0.009(4) 0.015(4)

loop_
_atom_type_symbol
_atom_type_description
_atom_type_scat_dispersion_real
_atom_type_scat_dispersion_imag
_atom_type_scat_source
C C 0.0033 0.0016 'International Tables Vol C Tables 4.2.6.8 and 6.1.1.4'
H H 0 0 'International Tables Vol C Tables 4.2.6.8 and 6.1.1.4'
Mo Mo -1.6832 0.6857 'International Tables Vol C Tables 4.2.6.8 and 6.1.1.4'
O O 0.0106 0.006 'International Tables Vol C Tables 4.2.6.8 and 6.1.1.4'
P P 0.1023 0.0942 'International Tables Vol C Tables 4.2.6.8 and 6.1.1.4'
S S 0.1246 0.1234 'International Tables Vol C Tables 4.2.6.8 and 6.1.1.4'
W W -0.849 6.8722 'International Tables Vol C Tables 4.2.6.8 and 6.1.1.4'

loop_
_geom_angle_atom_site_label_1
_geom_angle_atom_site_label_2
_geom_angle_atom_site_label_3
_geom_angle
C1 W1 C14 81.2(3)
C1 W1 C15 80.6(3)
C14 W1 C15 36.2(3)
C1 W1 C13 114.7(3)
C14 W1 C13 35.6(3)
C15 W1 C13 58.7(3)
C1 W1 C11 112.5(4)
C14 W1 C11 59.3(3)
C15 W1 C11 35.0(3)
C13 W1 C11 58.0(3)
C1 W1 C12 136.6(3)
C14 W1 C12 58.6(3)
C15 W1 C12 57.7(3)
C13 W1 C12 34.6(3)
C11 W1 C12 34.2(3)
C1 W1 P1 79.4(2)
C14 W1 P1 101.7(3)
C15 W1 P1 135.8(3)
C13 W1 P1 95.6(2)
C11 W1 P1 153.4(3)
C12 W1 P1 121.4(3)
C1 W1 S1 85.0(2)
C14 W1 S1 140.1(3)
C15 W1 S1 104.7(3)
C13 W1 S1 148.9(2)
C11 W1 S1 92.9(2)
C12 W1 S1 114.8(3)
P1 W1 S1 112.25(7)
C1 W1 S2 137.5(2)
C14 W1 S2 136.5(2)
C15 W1 S2 140.4(3)
C13 W1 S2 100.9(2)
C11 W1 S2 105.7(3)
C12 W1 S2 85.9(2)
P1 W1 S2 74.41(6)
S1 W1 S2 74.94(6)
C1 W1 Mo1 79.6(2)
C14 W1 Mo1 152.6(3)
C15 W1 Mo1 153.9(2)
C13 W1 Mo1 146.5(2)
C11 W1 Mo1 147.2(2)
C12 W1 Mo1 143.8(2)
P1 W1 Mo1 55.66(5)
S1 W1 Mo1 56.75(5)
S2 W1 Mo1 57.97(5)
C2 Mo1 C3 90.8(3)
C2 Mo1 P1 99.7(2)
C3 Mo1 P1 78.9(2)
C2 Mo1 P2 88.1(2)
C3 Mo1 P2 83.8(2)
P1 Mo1 P2 161.08(7)
C2 Mo1 S1 96.0(2)
C3 Mo1 S1 169.2(2)
P1 Mo1 S1 108.01(7)
P2 Mo1 S1 88.03(7)
C2 Mo1 S2 162.2(2)
C3 Mo1 S2 102.7(2)
P1 Mo1 S2 72.03(6)
P2 Mo1 S2 104.66(6)
S1 Mo1 S2 72.48(6)
C2 Mo1 W1 107.0(2)
C3 Mo1 W1 131.1(2)
P1 Mo1 W1 53.64(5)
P2 Mo1 W1 140.18(5)
S1 Mo1 W1 54.52(5)
S2 Mo1 W1 55.33(4)
C4 S1 W1 115.0(3)
C4 S1 Mo1 114.1(3)
W1 S1 Mo1 68.72(5)
C6 S2 W1 115.6(3)
C6 S2 Mo1 116.6(3)
W1 S2 Mo1 66.70(5)
C8 S3 P2 104.8(3)
C21 P1 C31 98.5(3)
C21 P1 W1 121.8(2)
C31 P1 W1 123.1(2)
C21 P1 Mo1 123.6(2)
C31 P1 Mo1 120.1(2)
W1 P1 Mo1 70.70(5)
C41 P2 C51 103.3(3)
C41 P2 S3 105.1(3)
C51 P2 S3 104.3(3)
C41 P2 Mo1 115.3(2)
C51 P2 Mo1 120.0(2)
S3 P2 Mo1 107.46(9)
O1 C1 W1 176.4(7)
O2 C2 Mo1 177.5(8)
O3 C3 Mo1 179.3(7)
C5 C4 S1 111.9(7)
C7 C6 S2 112.0(5)
C9 C8 S3 108.2(6)
C12 C11 C15 107.7(8)
C12 C11 W1 73.1(5)
C15 C11 W1 70.9(5)
C11 C12 C13 109.4(9)
C11 C12 W1 72.7(5)
C13 C12 W1 71.6(5)
C12 C13 C14 108.1(8)
C12 C13 W1 73.7(5)
C14 C13 W1 70.2(5)
C13 C14 C15 106.6(8)
C13 C14 W1 74.2(5)
C15 C14 W1 73.1(5)
C11 C15 C14 108.2(8)
C11 C15 W1 74.0(5)
C14 C15 W1 70.7(5)
C22 C21 C26 118.3(7)
C22 C21 P1 123.4(6)
C26 C21 P1 118.3(5)
C21 C22 C23 120.2(8)
C24 C23 C22 121.8(8)
C23 C24 C25 118.7(7)
C24 C25 C26 120.9(8)
C25 C26 C21 120.0(8)
C32 C31 C36 117.8(6)
C32 C31 P1 120.0(5)
C36 C31 P1 122.2(5)
C31 C32 C33 121.2(7)
C32 C33 C34 120.0(7)
C35 C34 C33 119.6(7)
C34 C35 C36 119.7(7)
C31 C36 C35 121.7(7)
C42 C41 C46 118.0(7)
C42 C41 P2 121.7(6)
C46 C41 P2 120.0(6)
C41 C42 C43 121.3(8)
C44 C43 C42 119.8(8)
C45 C44 C43 120.2(8)
C44 C45 C46 119.7(8)
C45 C46 C41 121.0(8)
C52 C51 C56 119.1(6)
C52 C51 P2 124.2(5)
C56 C51 P2 115.7(5)
C51 C52 C53 121.2(7)
C54 C53 C52 119.8(8)
C55 C54 C53 119.7(7)
C54 C55 C56 121.0(7)
C55 C56 C51 119.1(7)

loop_
_geom_bond_atom_site_label_1
_geom_bond_atom_site_label_2
_geom_bond_distance
W1 C1 1.982(8)
W1 C14 2.267(8)
W1 C15 2.299(8)
W1 C13 2.317(8)
W1 C11 2.338(8)
W1 C12 2.344(9)
W1 P1 2.391(2)
W1 S1 2.4486(19)
W1 S2 2.5089(18)
W1 Mo1 2.8018(9)
Mo1 C2 1.929(7)
Mo1 C3 1.997(8)
Mo1 P1 2.4512(19)
Mo1 P2 2.4772(19)
Mo1 S1 2.515(2)
Mo1 S2 2.5863(19)
S1 C4 1.814(8)
S2 C6 1.826(7)
S3 C8 1.835(8)
S3 P2 2.109(3)
P1 C21 1.827(7)
P1 C31 1.840(7)
P2 C41 1.831(7)
P2 C51 1.848(7)
O1 C1 1.154(9)
O2 C2 1.173(9)
O3 C3 1.131(9)
C4 C5 1.508(13)
C6 C7 1.479(11)
C8 C9 1.502(12)
C11 C12 1.377(13)
C11 C15 1.396(14)
C12 C13 1.387(13)
C13 C14 1.402(12)
C14 C15 1.419(13)
C21 C22 1.371(10)
C21 C26 1.393(10)
C22 C23 1.383(11)
C23 C24 1.349(12)
C24 C25 1.369(12)
C25 C26 1.384(10)
C31 C32 1.380(10)
C31 C36 1.380(9)
C32 C33 1.388(10)
C33 C34 1.389(11)
C34 C35 1.364(10)
C35 C36 1.396(9)
C41 C42 1.362(10)
C41 C46 1.400(10)
C42 C43 1.383(11)
C43 C44 1.374(12)
C44 C45 1.367(12)
C45 C46 1.376(11)
C51 C52 1.359(9)
C51 C56 1.407(9)
C52 C53 1.382(10)
C53 C54 1.376(11)
C54 C55 1.367(11)
C55 C56 1.381(10)
